data_2235186
loop_
_publ_author_name
'Turner, David'
'Fratini, Albert'
'Turro, Claudia'
'Check, Michael'
'Hunter, Chad'

_publ_section_title
;
 2-(Pyridin-2-yl)-1,3-oxathiane
;
_journal_coeditor_code NR2024
_journal_issue 6
_journal_name_full 'Acta Crystallographica Section E'
_journal_page_first o1675
_journal_paper_doi 10.1107/S1600536812018661
_journal_volume 68
_journal_year 2012
_chemical_formula_iupac 'C9 H11 N1 O1 S1'
_chemical_formula_moiety 'C9 H11 N1 O1 S1'
_chemical_formula_sum 'C9 H11 N O S'
_chemical_formula_weight 181.26
_chemical_name_systematic
;
2-(Pyridin-2-yl)-1,3-oxathiane
;
_space_group_IT_number 14
_symmetry_cell_setting monoclinic
_symmetry_space_group_name_Hall '-P 2yn'
_symmetry_space_group_name_H-M 'P 1 21/n 1'
_atom_sites_solution_hydrogens geom
_atom_sites_solution_primary direct
_atom_sites_solution_secondary difmap
_audit_creation_method
;
<i>CrysAlis PRO</i> (Oxford Diffraction, 2010)
;
_cell_angle_alpha 90.00
_cell_angle_beta 92.940(3)
_cell_angle_gamma 90.00
_cell_formula_units_Z 4
_cell_length_a 7.5329(3)
_cell_length_b 11.8099(5)
_cell_length_c 9.7632(4)
_cell_measurement_reflns_used 3102
_cell_measurement_temperature 110(2)
_cell_measurement_theta_max 71.9504
_cell_measurement_theta_min 0.4531
_cell_volume 867.42(6)
_computing_cell_refinement
;
<i>CrysAlis PRO</i> (Oxford Diffraction, 2010)
;
_computing_data_collection
;
<i>CrysAlis PRO</i> (Oxford Diffraction, 2010)
;
_computing_data_reduction
;
<i>CrysAlis PRO</i> (Oxford Diffraction, 2010)
;
_computing_molecular_graphics
;
<i>ORTEP-3 for Windows</i> (Farrugia, 1997)
;
_computing_publication_material
;
<i>SHELXTL</i> (Sheldrick, 2008)
;
_computing_structure_refinement
;
<i>SHELXL97</i>  (Sheldrick, 2008)
;
_computing_structure_solution
;
<i>SHELXS97</i> (Sheldrick, 2008)
;
_diffrn_ambient_temperature 110(2)
_diffrn_detector_area_resol_mean 16.3384
_diffrn_measured_fraction_theta_full 0.996
_diffrn_measured_fraction_theta_max 0.996
_diffrn_measurement_device_type 'Oxford Diffraction Xcalibur Sapphire3'
_diffrn_measurement_method \w
_diffrn_radiation_monochromator graphite
_diffrn_radiation_source 'Enhance (Cu) xray source'
_diffrn_radiation_type CuK\a
_diffrn_radiation_wavelength 1.54178
_diffrn_reflns_av_R_equivalents 0.0203
_diffrn_reflns_av_sigmaI/netI 0.0208
_diffrn_reflns_limit_h_max 9
_diffrn_reflns_limit_h_min -6
_diffrn_reflns_limit_k_max 14
_diffrn_reflns_limit_k_min -12
_diffrn_reflns_limit_l_max 12
_diffrn_reflns_limit_l_min -12
_diffrn_reflns_number 3675
_diffrn_reflns_theta_full 72.09
_diffrn_reflns_theta_max 72.09
_diffrn_reflns_theta_min 5.88
_diffrn_standards_decay_% 0
_diffrn_standards_interval_count 0
_diffrn_standards_interval_time 0
_diffrn_standards_number 0
_exptl_absorpt_coefficient_mu 2.888
_exptl_absorpt_correction_T_max 0.519
_exptl_absorpt_correction_T_min 0.344
_exptl_absorpt_correction_type analytical
_exptl_absorpt_process_details
;
[<i>CrysAlis PRO</i> (Oxford Diffraction, 2010), based on expressions
derived
by Clark & Reid (1995)]
;
_exptl_crystal_colour colourless
_exptl_crystal_density_diffrn 1.388
_exptl_crystal_density_method 'not measured'
_exptl_crystal_description block
_exptl_crystal_F_000 384
_exptl_crystal_size_max 0.4781
_exptl_crystal_size_mid 0.4560
_exptl_crystal_size_min 0.3636
_refine_diff_density_max 0.321
_refine_diff_density_min -0.304
_refine_ls_extinction_coef 0.0187(14)
_refine_ls_extinction_expression Fc^*^=kFc[1+0.001xFc^2^\l^3^/sin(2\q)]^-1/4^
_refine_ls_extinction_method 'SHELXL97 (Sheldrick, 2008)'
_refine_ls_goodness_of_fit_ref 1.073
_refine_ls_hydrogen_treatment refall
_refine_ls_matrix_type full
_refine_ls_number_parameters 154
_refine_ls_number_reflns 1708
_refine_ls_number_restraints 0
_refine_ls_restrained_S_all 1.073
_refine_ls_R_factor_all 0.0327
_refine_ls_R_factor_gt 0.0319
_refine_ls_shift/su_max 0.000
_refine_ls_shift/su_mean 0.000
_refine_ls_structure_factor_coef Fsqd
_refine_ls_weighting_details 'calc w=1/[\s^2^(Fo^2^)+(0.0498P)^2^+0.3816P] where P=(Fo^2^+2Fc^2^)/3'
_refine_ls_weighting_scheme calc
_refine_ls_wR_factor_gt 0.0847
_refine_ls_wR_factor_ref 0.0853
_reflns_number_gt 1656
_reflns_number_total 1708
_reflns_threshold_expression >2sigma(I)
_cod_data_source_file nr2024.cif
_cod_data_source_block I
_cod_original_sg_symbol_H-M 'P 21/n'
_cod_original_formula_sum 'C9 H11 N1 O1 S1'
_cod_database_code 2235186
_cod_database_fobs_code 2235186

loop_
_symmetry_equiv_pos_as_xyz
'x, y, z'
'-x+1/2, y+1/2, -z+1/2'
'-x, -y, -z'
'x-1/2, -y-1/2, z-1/2'

loop_
_atom_site_type_symbol
_atom_site_label
_atom_site_fract_x
_atom_site_fract_y
_atom_site_fract_z
_atom_site_U_iso_or_equiv
_atom_site_adp_type
_atom_site_calc_flag
_atom_site_occupancy
_atom_site_symmetry_multiplicity
S S1 0.20151(4) 0.36641(3) 0.12188(3) 0.01796(16) Uani d 1 1
O O1 0.39908(13) 0.45308(9) 0.33518(10) 0.0168(2) Uani d 1 1
N N1 0.59533(16) 0.33730(11) 0.03808(12) 0.0174(3) Uani d 1 1
C C1 0.40671(19) 0.43156(12) 0.19284(14) 0.0153(3) Uani d 1 1
H H1 0.421(2) 0.5024(17) 0.1426(18) 0.020(4) Uiso d 1 1
C C2 0.05140(19) 0.47642(13) 0.17565(15) 0.0190(3) Uani d 1 1
H H2A 0.070(3) 0.5468(17) 0.1214(19) 0.025(5) Uiso d 1 1
H H2B -0.069(3) 0.4511(17) 0.1510(19) 0.023(5) Uiso d 1 1
C C3 0.0792(2) 0.49944(14) 0.32842(15) 0.0202(3) Uani d 1 1
H H3B 0.002(3) 0.5605(18) 0.354(2) 0.032(5) Uiso d 1 1
H H3A 0.049(3) 0.4302(18) 0.381(2) 0.029(5) Uiso d 1 1
C C4 0.2682(2) 0.53679(13) 0.36591(16) 0.0209(3) Uani d 1 1
H H4A 0.295(3) 0.6069(18) 0.316(2) 0.028(5) Uiso d 1 1
H H4B 0.283(2) 0.5485(16) 0.465(2) 0.022(5) Uiso d 1 1
C C5 0.55562(19) 0.35019(12) 0.16969(14) 0.0150(3) Uani d 1 1
C C6 0.64241(19) 0.29098(12) 0.27685(15) 0.0173(3) Uani d 1 1
H H6 0.607(3) 0.3005(17) 0.368(2) 0.025(5) Uiso d 1 1
C C7 0.7761(2) 0.21501(13) 0.24709(16) 0.0196(3) Uani d 1 1
H H7 0.839(3) 0.1741(17) 0.322(2) 0.024(5) Uiso d 1 1
C C8 0.81619(19) 0.19959(13) 0.11104(16) 0.0192(3) Uani d 1 1
H H8 0.903(3) 0.1456(16) 0.089(2) 0.023(5) Uiso d 1 1
C C9 0.72283(19) 0.26255(13) 0.01104(15) 0.0182(3) Uani d 1 1
H H9 0.751(2) 0.2565(16) -0.082(2) 0.018(4) Uiso d 1 1

loop_
_atom_site_aniso_label
_atom_site_aniso_U_11
_atom_site_aniso_U_22
_atom_site_aniso_U_33
_atom_site_aniso_U_12
_atom_site_aniso_U_13
_atom_site_aniso_U_23
S1 0.0163(2) 0.0193(2) 0.0182(2) 0.00117(12) -0.00020(14) -0.00488(12)
O1 0.0182(5) 0.0197(5) 0.0127(5) 0.0034(4) 0.0013(4) -0.0034(4)
N1 0.0188(6) 0.0182(6) 0.0155(6) -0.0010(5) 0.0038(5) -0.0002(5)
C1 0.0175(7) 0.0164(7) 0.0120(6) -0.0013(5) 0.0021(5) 0.0006(5)
C2 0.0171(7) 0.0217(7) 0.0183(7) 0.0028(6) 0.0006(5) 0.0000(6)
C3 0.0200(7) 0.0224(8) 0.0188(7) 0.0057(6) 0.0047(5) -0.0012(6)
C4 0.0231(7) 0.0193(7) 0.0202(7) 0.0046(6) 0.0008(6) -0.0069(6)
C5 0.0147(7) 0.0149(6) 0.0156(7) -0.0033(5) 0.0033(5) -0.0009(5)
C6 0.0167(7) 0.0198(7) 0.0154(7) -0.0004(5) 0.0015(5) 0.0002(5)
C7 0.0184(7) 0.0200(7) 0.0202(7) 0.0006(6) -0.0003(6) 0.0011(6)
C8 0.0151(7) 0.0193(7) 0.0234(8) -0.0001(6) 0.0036(6) -0.0029(6)
C9 0.0187(7) 0.0201(7) 0.0163(7) -0.0020(6) 0.0050(5) -0.0020(6)

loop_
_atom_type_symbol
_atom_type_description
_atom_type_scat_dispersion_real
_atom_type_scat_dispersion_imag
_atom_type_scat_source
C C 0.0181 0.0091 'International Tables Vol C Tables 4.2.6.8 and 6.1.1.4'
H H 0.0000 0.0000 'International Tables Vol C Tables 4.2.6.8 and 6.1.1.4'
N N 0.0311 0.0180 'International Tables Vol C Tables 4.2.6.8 and 6.1.1.4'
O O 0.0492 0.0322 'International Tables Vol C Tables 4.2.6.8 and 6.1.1.4'
S S 0.3331 0.5567 'International Tables Vol C Tables 4.2.6.8 and 6.1.1.4'

loop_
_geom_angle_atom_site_label_1
_geom_angle_atom_site_label_2
_geom_angle_atom_site_label_3
_geom_angle
C2 S1 C1 96.66(7)
C1 O1 C4 112.99(11)
C9 N1 C5 117.39(13)
O1 C1 C5 109.29(11)
O1 C1 S1 111.76(9)
C5 C1 S1 107.25(10)
O1 C1 H1 110.5(11)
C5 C1 H1 111.6(11)
S1 C1 H1 106.5(11)
C3 C2 S1 110.78(10)
C3 C2 H2A 110.8(11)
S1 C2 H2A 109.6(11)
C3 C2 H2B 112.2(11)
S1 C2 H2B 107.1(12)
H2A C2 H2B 106.2(16)
C4 C3 C2 111.67(12)
C4 C3 H3B 106.9(12)
C2 C3 H3B 109.6(12)
C4 C3 H3A 110.4(12)
C2 C3 H3A 109.6(12)
H3B C3 H3A 108.6(16)
O1 C4 C3 113.23(12)
O1 C4 H4A 108.2(12)
C3 C4 H4A 109.6(12)
O1 C4 H4B 105.1(11)
C3 C4 H4B 109.6(11)
H4A C4 H4B 111.0(16)
N1 C5 C6 122.87(13)
N1 C5 C1 114.90(12)
C6 C5 C1 122.22(13)
C7 C6 C5 118.94(14)
C7 C6 H6 120.8(12)
C5 C6 H6 120.2(12)
C8 C7 C6 118.67(14)
C8 C7 H7 122.0(12)
C6 C7 H7 119.3(12)
C7 C8 C9 118.34(14)
C7 C8 H8 119.3(12)
C9 C8 H8 122.4(12)
N1 C9 C8 123.77(13)
N1 C9 H9 115.9(11)
C8 C9 H9 120.3(11)

loop_
_geom_bond_atom_site_label_1
_geom_bond_atom_site_label_2
_geom_bond_distance
S1 C2 1.8174(15)
S1 C1 1.8307(14)
O1 C1 1.4168(16)
O1 C4 1.4386(17)
N1 C9 1.3407(19)
N1 C5 1.3428(18)
C1 C5 1.5030(19)
C1 H1 0.979(19)
C2 C3 1.520(2)
C2 H2A 1.00(2)
C2 H2B 0.97(2)
C3 C4 1.517(2)
C3 H3B 0.97(2)
C3 H3A 1.00(2)
C4 H4A 0.99(2)
C4 H4B 0.973(19)
C5 C6 1.393(2)
C6 C7 1.390(2)
C6 H6 0.95(2)
C7 C8 1.389(2)
C7 H7 0.98(2)
C8 C9 1.389(2)
C8 H8 0.95(2)
C9 H9 0.951(19)

loop_
_geom_hbond_atom_site_label_D
_geom_hbond_atom_site_label_H
_geom_hbond_atom_site_label_A
_geom_hbond_site_symmetry_A
_geom_hbond_distance_DH
_geom_hbond_distance_HA
_geom_hbond_distance_DA
_geom_hbond_angle_DHA
C1 H1 N1 3_665 0.979(19) 2.586(19) 3.5399(19) 164.8(14)

loop_
_geom_torsion_atom_site_label_1
_geom_torsion_atom_site_label_2
_geom_torsion_atom_site_label_3
_geom_torsion_atom_site_label_4
_geom_torsion
_geom_torsion_publ_flag
C4 O1 C1 C5 175.71(11) yes
C4 O1 C1 S1 -65.74(13) yes
C2 S1 C1 O1 56.31(11) yes
C2 S1 C1 C5 176.07(9) yes
C1 S1 C2 C3 -52.99(12) ?
S1 C2 C3 C4 59.31(15) ?
C1 O1 C4 C3 64.95(16) ?
C2 C3 C4 O1 -61.17(17) ?
C9 N1 C5 C6 0.9(2) ?
C9 N1 C5 C1 -177.62(12) ?
O1 C1 C5 N1 -169.60(11) yes
S1 C1 C5 N1 69.07(14) yes
O1 C1 C5 C6 11.82(18) ?
S1 C1 C5 C6 -109.50(13) ?
N1 C5 C6 C7 0.0(2) ?
C1 C5 C6 C7 178.42(13) ?
C5 C6 C7 C8 -1.0(2) ?
C6 C7 C8 C9 1.2(2) ?
C5 N1 C9 C8 -0.8(2) ?
C7 C8 C9 N1 -0.3(2) ?
